data_7020518
loop_
_publ_author_name
'Mansell, Stephen M.'
'Green, Michael'
'Russell, Christopher A.'

_publ_section_title
;
 Coordination chemistry of trimethylsilylphosphaalkyne: a phosphaalkyne
 bearing a reactive substituent.
;
_journal_issue 47
_journal_name_full 'Dalton transactions (Cambridge, England : 2003)'
_journal_page_first 14360
_journal_page_last 14368
_journal_paper_doi 10.1039/c2dt31756g
_journal_volume 41
_journal_year 2012
_chemical_formula_moiety 'C60 H66 Mo P6 Si2, 2(C H2 Cl2)'
_chemical_formula_sum 'C62 H70 Cl4 Mo P6 Si2'
_chemical_formula_weight 1294.92
_chemical_name_systematic
;
?
;
_space_group_IT_number 60
_symmetry_cell_setting orthorhombic
_symmetry_space_group_name_Hall '-P 2n 2ab'
_symmetry_space_group_name_H-M 'P b c n'
_atom_sites_solution_hydrogens geom
_atom_sites_solution_primary direct
_atom_sites_solution_secondary difmap
_audit_creation_method SHELXL-97
_cell_angle_alpha 90.00
_cell_angle_beta 90.00
_cell_angle_gamma 90.00
_cell_formula_units_Z 4
_cell_length_a 26.479(4)
_cell_length_b 12.5536(18)
_cell_length_c 19.030(3)
_cell_measurement_reflns_used 31397
_cell_measurement_temperature 100(2)
_cell_measurement_theta_max 26.368
_cell_measurement_theta_min 3.0175
_cell_volume 6325.7(17)
_computing_cell_refinement 'APEX-II and SAINT (Bruker, 2001)'
_computing_data_collection 'APEX-II (Bruker, 2004)'
_computing_data_reduction 'SAINT v7.51A (BRUKER)'
_computing_molecular_graphics SHELXTL
_computing_publication_material SHELXTL
_computing_structure_refinement 'SHELXL-97 (Sheldrick, 1997)'
_computing_structure_solution 'SHELXS-97 (Sheldrick, 1990)'
_diffrn_ambient_temperature 100(2)
_diffrn_detector_area_resol_mean '4096x4096pixels / 62x62mm'
_diffrn_measured_fraction_theta_full 0.994
_diffrn_measured_fraction_theta_max 0.994
_diffrn_measurement_device_type 'Bruker Kappa-APEX-II area-detector'
_diffrn_measurement_method '\f and \w scans'
_diffrn_radiation_monochromator graphite
_diffrn_radiation_source 'fine-focus sealed tube'
_diffrn_radiation_type MoK\a
_diffrn_radiation_wavelength 0.71073
_diffrn_reflns_av_R_equivalents 0.1178
_diffrn_reflns_av_sigmaI/netI 0.0431
_diffrn_reflns_limit_h_max 35
_diffrn_reflns_limit_h_min -35
_diffrn_reflns_limit_k_max 16
_diffrn_reflns_limit_k_min -16
_diffrn_reflns_limit_l_max 25
_diffrn_reflns_limit_l_min -25
_diffrn_reflns_number 193570
_diffrn_reflns_theta_full 28.43
_diffrn_reflns_theta_max 28.43
_diffrn_reflns_theta_min 2.27
_diffrn_standards_number 0
_exptl_absorpt_coefficient_mu 0.604
_exptl_absorpt_correction_T_max 0.96941
_exptl_absorpt_correction_T_min 0.871
_exptl_absorpt_correction_type multi-scan
_exptl_absorpt_process_details SADABS-2007/4
_exptl_crystal_colour Red
_exptl_crystal_density_diffrn 1.360
_exptl_crystal_density_method 'not measured'
_exptl_crystal_description Plate
_exptl_crystal_F_000 2680
_exptl_crystal_size_max 0.25
_exptl_crystal_size_mid 0.25
_exptl_crystal_size_min 0.05
_refine_diff_density_max 1.693
_refine_diff_density_min -0.961
_refine_diff_density_rms 0.156
_refine_ls_extinction_method none
_refine_ls_goodness_of_fit_ref 1.201
_refine_ls_hydrogen_treatment constr
_refine_ls_matrix_type full
_refine_ls_number_parameters 343
_refine_ls_number_reflns 7921
_refine_ls_number_restraints 0
_refine_ls_restrained_S_all 1.201
_refine_ls_R_factor_all 0.1113
_refine_ls_R_factor_gt 0.0850
_refine_ls_shift/su_max 0.000
_refine_ls_shift/su_mean 0.000
_refine_ls_structure_factor_coef Fsqd
_refine_ls_weighting_details 'calc w=1/[\s^2^(Fo^2^)+(0.0704P)^2^+57.6259P] where P=(Fo^2^+2Fc^2^)/3'
_refine_ls_weighting_scheme calc
_refine_ls_wR_factor_gt 0.2232
_refine_ls_wR_factor_ref 0.2386
_reflns_number_gt 6134
_reflns_number_total 7921
_reflns_threshold_expression >2sigma(I)
_cod_data_source_file c2dt31756g.txt
_cod_data_source_block 5_DCM
_cod_depositor_comments
;
The following automatic conversions were performed:

'_symmetry_cell_setting' value 'Orthorhombic' changed to
'orthorhombic' according to
/home/saulius/struct/CIF-dictionaries/cif_core.dic dictionary named
'cif_core.dic' version 2.4.2 from 2011-04-26.

Automatic conversion script
Id: cif_fix_values 1891 2012-01-12 08:04:46Z andrius 
;
_cod_original_cell_volume 6325.8(16)
_cod_original_sg_symbol_H-M 'P bcn'
_cod_database_code 7020518

loop_
_symmetry_equiv_pos_as_xyz
'x, y, z'
'-x+1/2, -y+1/2, z+1/2'
'-x, y, -z+1/2'
'x+1/2, -y+1/2, -z'
'-x, -y, -z'
'x-1/2, y-1/2, -z-1/2'
'x, -y, z-1/2'
'-x-1/2, y-1/2, z'

loop_
_atom_site_label
_atom_site_type_symbol
_atom_site_fract_x
_atom_site_fract_y
_atom_site_fract_z
_atom_site_U_iso_or_equiv
_atom_site_adp_type
_atom_site_occupancy
_atom_site_symmetry_multiplicity
_atom_site_calc_flag
_atom_site_refinement_flags
_atom_site_disorder_assembly
_atom_site_disorder_group
Mo1 Mo 0.5000 0.19949(5) 0.2500 0.01510(17) Uani 1 2 d S . .
P1 P 0.41412(6) 0.20580(12) 0.22781(8) 0.0220(3) Uani 1 1 d . . .
C1 C 0.3574(3) 0.2108(6) 0.2090(5) 0.0431(18) Uani 1 1 d . A .
Si1 Si 0.29222(8) 0.2200(2) 0.17954(13) 0.0470(6) Uani 1 1 d . . .
C2 C 0.2671(6) 0.3574(15) 0.1907(19) 0.254(19) Uani 1 1 d . A 1
H2A H 0.2369 0.3553 0.2204 0.381 Uiso 1 1 calc R A 1
H2B H 0.2585 0.3870 0.1446 0.381 Uiso 1 1 calc R A 1
H2C H 0.2929 0.4021 0.2130 0.381 Uiso 1 1 calc R A 1
C3 C 0.2524(5) 0.145(2) 0.2334(10) 0.217(15) Uani 1 1 d . A 1
H3A H 0.2184 0.1760 0.2323 0.325 Uiso 1 1 calc R A 1
H3B H 0.2652 0.1465 0.2817 0.325 Uiso 1 1 calc R A 1
H3C H 0.2512 0.0717 0.2164 0.325 Uiso 1 1 calc R A 1
C4 C 0.2858(6) 0.176(2) 0.0913(7) 0.208(15) Uani 1 1 d . A 2
H4A H 0.2584 0.1241 0.0882 0.312 Uiso 1 1 calc R A 2
H4B H 0.3175 0.1434 0.0758 0.312 Uiso 1 1 calc R A 2
H4C H 0.2781 0.2374 0.0611 0.312 Uiso 1 1 calc R A 2
P2 P 0.51298(5) 0.32670(11) 0.15249(8) 0.0181(3) Uani 1 1 d . . .
P3 P 0.51073(5) 0.07130(11) 0.15250(7) 0.0188(3) Uani 1 1 d . . .
C5 C 0.5563(2) 0.4395(4) 0.1623(3) 0.0222(11) Uani 1 1 d . . .
C6 C 0.6081(2) 0.4209(5) 0.1644(3) 0.0262(13) Uani 1 1 d . . .
H6 H 0.6205 0.3509 0.1569 0.031 Uiso 1 1 calc R . .
C7 C 0.6418(3) 0.5034(6) 0.1774(4) 0.0371(16) Uani 1 1 d . . .
H7 H 0.6771 0.4896 0.1784 0.044 Uiso 1 1 calc R . .
C8 C 0.6240(3) 0.6057(6) 0.1889(4) 0.0418(18) Uani 1 1 d . . .
H8 H 0.6469 0.6618 0.1991 0.050 Uiso 1 1 calc R . .
C9 C 0.5722(3) 0.6261(6) 0.1855(4) 0.0422(18) Uani 1 1 d . . .
H9 H 0.5598 0.6964 0.1924 0.051 Uiso 1 1 calc R . .
C10 C 0.5393(3) 0.5442(5) 0.1720(4) 0.0303(14) Uani 1 1 d . . .
H10 H 0.5042 0.5588 0.1692 0.036 Uiso 1 1 calc R . .
C11 C 0.4584(2) 0.3916(5) 0.1094(3) 0.0240(12) Uani 1 1 d . . .
C12 C 0.4515(3) 0.3925(6) 0.0370(3) 0.0342(15) Uani 1 1 d . . .
H12 H 0.4757 0.3587 0.0075 0.041 Uiso 1 1 calc R . .
C13 C 0.4102(3) 0.4418(7) 0.0073(4) 0.0431(19) Uani 1 1 d . . .
H13 H 0.4045 0.4370 -0.0419 0.052 Uiso 1 1 calc R . .
C14 C 0.3768(3) 0.4987(7) 0.0494(4) 0.0442(19) Uani 1 1 d . . .
H14 H 0.3494 0.5362 0.0288 0.053 Uiso 1 1 calc R . .
C15 C 0.3835(3) 0.5003(6) 0.1214(4) 0.0385(16) Uani 1 1 d . . .
H15 H 0.3607 0.5388 0.1504 0.046 Uiso 1 1 calc R . .
C16 C 0.4234(2) 0.4459(5) 0.1512(4) 0.0298(13) Uani 1 1 d . . .
H16 H 0.4272 0.4454 0.2009 0.036 Uiso 1 1 calc R . .
C17 C 0.5676(2) -0.0113(5) 0.1431(3) 0.0242(12) Uani 1 1 d . . .
C18 C 0.5803(3) -0.0571(6) 0.0779(4) 0.0336(15) Uani 1 1 d . . .
H18 H 0.5591 -0.0432 0.0387 0.040 Uiso 1 1 calc R . .
C19 C 0.6222(3) -0.1215(7) 0.0683(4) 0.0432(18) Uani 1 1 d . . .
H19 H 0.6292 -0.1526 0.0239 0.052 Uiso 1 1 calc R . .
C20 C 0.6541(3) -0.1393(6) 0.1265(4) 0.0387(17) Uani 1 1 d . . .
H20 H 0.6838 -0.1811 0.1213 0.046 Uiso 1 1 calc R . .
C21 C 0.6420(3) -0.0952(6) 0.1923(4) 0.0369(16) Uani 1 1 d . . .
H21 H 0.6634 -0.1078 0.2315 0.044 Uiso 1 1 calc R . .
C22 C 0.5989(3) -0.0335(5) 0.2000(3) 0.0286(13) Uani 1 1 d . . .
H22 H 0.5906 -0.0057 0.2450 0.034 Uiso 1 1 calc R . .
C23 C 0.4627(2) -0.0314(5) 0.1320(3) 0.0224(11) Uani 1 1 d . . .
C24 C 0.4154(2) -0.0012(5) 0.1057(3) 0.0275(13) Uani 1 1 d . . .
H24 H 0.4083 0.0717 0.0966 0.033 Uiso 1 1 calc R . .
C25 C 0.3787(3) -0.0791(7) 0.0930(4) 0.0409(18) Uani 1 1 d . . .
H25 H 0.3469 -0.0587 0.0744 0.049 Uiso 1 1 calc R . .
C26 C 0.3881(3) -0.1846(7) 0.1072(5) 0.050(2) Uani 1 1 d . . .
H26 H 0.3629 -0.2367 0.0983 0.059 Uiso 1 1 calc R . .
C27 C 0.4349(4) -0.2149(6) 0.1347(5) 0.050(2) Uani 1 1 d . . .
H27 H 0.4416 -0.2874 0.1454 0.060 Uiso 1 1 calc R . .
C28 C 0.4706(3) -0.1388(5) 0.1458(4) 0.0327(14) Uani 1 1 d . . .
H28 H 0.5024 -0.1602 0.1640 0.039 Uiso 1 1 calc R . .
C29 C 0.5420(2) 0.2516(5) 0.0796(3) 0.0236(12) Uani 1 1 d . . .
H29A H 0.5413 0.2947 0.0361 0.028 Uiso 1 1 calc R . .
H29B H 0.5776 0.2346 0.0909 0.028 Uiso 1 1 calc R . .
C30 C 0.5115(2) 0.1477(4) 0.0691(3) 0.0243(12) Uani 1 1 d . . .
H30A H 0.5271 0.1044 0.0315 0.029 Uiso 1 1 calc R . .
H30B H 0.4765 0.1651 0.0548 0.029 Uiso 1 1 calc R . .
C31 C 0.6909(4) 0.1287(8) 0.0847(6) 0.060(2) Uani 1 1 d . . .
H31A H 0.6852 0.1188 0.1357 0.072 Uiso 1 1 calc R . .
H31B H 0.6609 0.1012 0.0593 0.072 Uiso 1 1 calc R . .
Cl1 Cl 0.69905(12) 0.2653(2) 0.06588(18) 0.0807(9) Uani 1 1 d . . .
Cl2 Cl 0.74450(13) 0.0584(3) 0.0587(3) 0.1095(14) Uani 1 1 d . . .

loop_
_atom_site_aniso_label
_atom_site_aniso_U_11
_atom_site_aniso_U_22
_atom_site_aniso_U_33
_atom_site_aniso_U_23
_atom_site_aniso_U_13
_atom_site_aniso_U_12
Mo1 0.0163(3) 0.0156(3) 0.0134(3) 0.000 -0.0003(2) 0.000
P1 0.0187(7) 0.0220(7) 0.0253(7) -0.0013(6) -0.0018(5) -0.0007(6)
C1 0.027(3) 0.040(4) 0.062(5) -0.004(4) -0.002(3) -0.002(3)
Si1 0.0223(9) 0.0692(16) 0.0496(13) -0.0005(12) -0.0041(9) -0.0012(10)
C2 0.061(9) 0.102(13) 0.60(6) -0.03(2) -0.131(19) 0.023(9)
C3 0.047(7) 0.45(4) 0.148(16) 0.13(2) -0.033(9) -0.087(15)
C4 0.119(13) 0.45(4) 0.056(8) -0.090(15) -0.038(8) 0.16(2)
P2 0.0191(7) 0.0181(7) 0.0170(7) 0.0018(5) 0.0006(5) -0.0010(5)
P3 0.0222(7) 0.0181(7) 0.0160(7) -0.0010(5) 0.0005(5) 0.0005(5)
C5 0.029(3) 0.017(3) 0.021(3) 0.004(2) -0.003(2) -0.005(2)
C6 0.030(3) 0.020(3) 0.028(3) 0.005(2) 0.002(2) -0.003(2)
C7 0.033(3) 0.038(4) 0.040(4) 0.005(3) -0.004(3) -0.012(3)
C8 0.038(4) 0.038(4) 0.049(5) 0.004(3) -0.007(3) -0.020(3)
C9 0.046(4) 0.025(3) 0.055(5) -0.003(3) -0.011(4) -0.009(3)
C10 0.031(3) 0.024(3) 0.036(4) -0.001(3) -0.004(3) -0.005(3)
C11 0.024(3) 0.024(3) 0.024(3) 0.007(2) -0.004(2) -0.003(2)
C12 0.042(4) 0.041(4) 0.020(3) 0.009(3) -0.003(3) 0.004(3)
C13 0.044(4) 0.058(5) 0.027(4) 0.018(3) -0.012(3) 0.007(4)
C14 0.039(4) 0.048(4) 0.045(4) 0.021(4) -0.016(3) 0.002(3)
C15 0.034(4) 0.039(4) 0.042(4) 0.003(3) -0.002(3) 0.008(3)
C16 0.030(3) 0.033(3) 0.026(3) 0.004(3) -0.002(3) 0.002(3)
C17 0.030(3) 0.022(3) 0.022(3) -0.004(2) 0.002(2) 0.000(2)
C18 0.043(4) 0.034(4) 0.023(3) -0.009(3) 0.005(3) 0.009(3)
C19 0.051(4) 0.050(5) 0.029(4) 0.007(3) 0.015(3) 0.012(4)
C20 0.031(3) 0.041(4) 0.043(4) 0.008(3) 0.017(3) 0.014(3)
C21 0.041(4) 0.030(3) 0.040(4) 0.004(3) -0.002(3) 0.012(3)
C22 0.036(3) 0.027(3) 0.023(3) 0.002(2) 0.002(3) 0.005(3)
C23 0.024(3) 0.024(3) 0.019(3) -0.004(2) 0.000(2) -0.003(2)
C24 0.034(3) 0.027(3) 0.021(3) -0.001(2) -0.005(2) -0.004(3)
C25 0.042(4) 0.051(5) 0.029(4) -0.003(3) -0.010(3) -0.013(4)
C26 0.056(5) 0.043(5) 0.049(5) -0.006(4) -0.003(4) -0.023(4)
C27 0.064(5) 0.020(3) 0.067(6) 0.006(3) 0.003(4) -0.013(3)
C28 0.039(4) 0.022(3) 0.037(4) 0.004(3) 0.003(3) -0.002(3)
C29 0.030(3) 0.021(3) 0.020(3) 0.001(2) 0.006(2) -0.004(2)
C30 0.038(3) 0.017(3) 0.017(3) -0.001(2) 0.000(2) -0.001(2)
C31 0.050(5) 0.065(6) 0.066(6) 0.001(5) 0.002(5) -0.004(5)
Cl1 0.0812(19) 0.0612(15) 0.100(2) 0.0186(15) 0.0374(17) 0.0167(14)
Cl2 0.075(2) 0.080(2) 0.173(4) 0.005(2) 0.022(2) 0.0274(17)

loop_
_atom_type_symbol
_atom_type_description
_atom_type_scat_dispersion_real
_atom_type_scat_dispersion_imag
_atom_type_scat_source
C C 0.0033 0.0016 'International Tables Vol C Tables 4.2.6.8 and 6.1.1.4'
H H 0.0000 0.0000 'International Tables Vol C Tables 4.2.6.8 and 6.1.1.4'
Si Si 0.0817 0.0704 'International Tables Vol C Tables 4.2.6.8 and 6.1.1.4'
P P 0.1023 0.0942 'International Tables Vol C Tables 4.2.6.8 and 6.1.1.4'
Cl Cl 0.1484 0.1585 'International Tables Vol C Tables 4.2.6.8 and 6.1.1.4'
Mo Mo -1.6832 0.6857 'International Tables Vol C Tables 4.2.6.8 and 6.1.1.4'

loop_
_geom_angle_atom_site_label_1
_geom_angle_atom_site_label_2
_geom_angle_atom_site_label_3
_geom_angle
_geom_angle_site_symmetry_1
_geom_angle_site_symmetry_3
P1 Mo1 P1 176.08(8) 3_655 .
P1 Mo1 P2 88.71(5) 3_655 3_655
P1 Mo1 P2 88.75(5) . 3_655
P1 Mo1 P2 88.75(5) 3_655 .
P1 Mo1 P2 88.71(5) . .
P2 Mo1 P2 99.52(7) 3_655 .
P1 Mo1 P3 92.66(5) 3_655 .
P1 Mo1 P3 89.90(5) . .
P2 Mo1 P3 178.59(5) 3_655 .
P2 Mo1 P3 80.86(5) . .
P1 Mo1 P3 89.90(5) 3_655 3_655
P1 Mo1 P3 92.66(5) . 3_655
P2 Mo1 P3 80.86(5) 3_655 3_655
P2 Mo1 P3 178.59(5) . 3_655
P3 Mo1 P3 98.79(7) . 3_655
C1 P1 Mo1 177.1(3) . .
P1 C1 Si1 175.2(6) . .
C3 Si1 C4 109.4(12) . .
C3 Si1 C1 111.0(6) . .
C4 Si1 C1 111.3(6) . .
C3 Si1 C2 102.4(14) . .
C4 Si1 C2 111.1(13) . .
C1 Si1 C2 111.2(6) . .
Si1 C2 H2A 109.5 . .
Si1 C2 H2B 109.5 . .
Si1 C2 H2C 109.5 . .
Si1 C3 H3A 109.5 . .
Si1 C3 H3B 109.5 . .
Si1 C3 H3C 109.5 . .
Si1 C4 H4A 109.5 . .
Si1 C4 H4B 109.5 . .
H4A C4 H4B 109.5 . .
Si1 C4 H4C 109.5 . .
H4A C4 H4C 109.5 . .
H4B C4 H4C 109.5 . .
C5 P2 C29 102.1(3) . .
C5 P2 C11 101.2(3) . .
C29 P2 C11 102.5(3) . .
C5 P2 Mo1 120.66(19) . .
C29 P2 Mo1 107.0(2) . .
C11 P2 Mo1 120.5(2) . .
C17 P3 C23 98.6(3) . .
C17 P3 C30 101.5(3) . .
C23 P3 C30 100.8(3) . .
C17 P3 Mo1 122.3(2) . .
C23 P3 Mo1 122.14(19) . .
C30 P3 Mo1 107.86(19) . .
C6 C5 C10 118.0(6) . .
C6 C5 P2 119.4(5) . .
C10 C5 P2 122.5(5) . .
C7 C6 C5 120.9(6) . .
C7 C6 H6 119.5 . .
C5 C6 H6 119.5 . .
C8 C7 C6 119.9(7) . .
C8 C7 H7 120.0 . .
C6 C7 H7 120.0 . .
C7 C8 C9 119.8(7) . .
C7 C8 H8 120.1 . .
C9 C8 H8 120.1 . .
C10 C9 C8 119.6(7) . .
C10 C9 H9 120.2 . .
C8 C9 H9 120.2 . .
C9 C10 C5 121.6(7) . .
C9 C10 H10 119.2 . .
C5 C10 H10 119.2 . .
C12 C11 C16 118.3(6) . .
C12 C11 P2 123.0(5) . .
C16 C11 P2 118.6(5) . .
C13 C12 C11 120.9(7) . .
C13 C12 H12 119.6 . .
C11 C12 H12 119.6 . .
C12 C13 C14 119.9(7) . .
C12 C13 H13 120.0 . .
C14 C13 H13 120.0 . .
C15 C14 C13 119.8(7) . .
C15 C14 H14 120.1 . .
C13 C14 H14 120.1 . .
C16 C15 C14 120.0(7) . .
C16 C15 H15 120.0 . .
C14 C15 H15 120.0 . .
C15 C16 C11 120.9(6) . .
C15 C16 H16 119.5 . .
C11 C16 H16 119.5 . .
C22 C17 C18 117.5(6) . .
C22 C17 P3 121.7(5) . .
C18 C17 P3 120.8(5) . .
C19 C18 C17 123.1(7) . .
C19 C18 H18 118.4 . .
C17 C18 H18 118.4 . .
C18 C19 C20 117.9(7) . .
C18 C19 H19 121.0 . .
C20 C19 H19 121.0 . .
C21 C20 C19 120.0(6) . .
C21 C20 H20 120.0 . .
C19 C20 H20 120.0 . .
C22 C21 C20 120.1(7) . .
C22 C21 H21 120.0 . .
C20 C21 H21 120.0 . .
C21 C22 C17 121.3(6) . .
C21 C22 H22 119.3 . .
C17 C22 H22 119.3 . .
C28 C23 C24 117.7(6) . .
C28 C23 P3 122.2(5) . .
C24 C23 P3 120.0(5) . .
C25 C24 C23 119.5(6) . .
C25 C24 H24 120.2 . .
C23 C24 H24 120.2 . .
C26 C25 C24 120.9(7) . .
C26 C25 H25 119.5 . .
C24 C25 H25 119.5 . .
C25 C26 C27 119.8(7) . .
C25 C26 H26 120.1 . .
C27 C26 H26 120.1 . .
C28 C27 C26 118.9(7) . .
C28 C27 H27 120.6 . .
C26 C27 H27 120.6 . .
C27 C28 C23 123.2(7) . .
C27 C28 H28 118.4 . .
C23 C28 H28 118.4 . .
C30 C29 P2 108.1(4) . .
C30 C29 H29A 110.1 . .
P2 C29 H29A 110.1 . .
C30 C29 H29B 110.1 . .
P2 C29 H29B 110.1 . .
H29A C29 H29B 108.4 . .
C29 C30 P3 109.3(4) . .
C29 C30 H30A 109.8 . .
P3 C30 H30A 109.8 . .
C29 C30 H30B 109.8 . .
P3 C30 H30B 109.8 . .
H30A C30 H30B 108.3 . .
Cl2 C31 Cl1 109.5(5) . .
Cl2 C31 H31A 109.8 . .
Cl1 C31 H31A 109.8 . .
Cl2 C31 H31B 109.8 . .
Cl1 C31 H31B 109.8 . .
H31A C31 H31B 108.2 . .

loop_
_geom_bond_atom_site_label_1
_geom_bond_atom_site_label_2
_geom_bond_distance
_geom_bond_site_symmetry_2
Mo1 P1 2.3142(15) 3_655
Mo1 P1 2.3143(15) .
Mo1 P2 2.4721(15) 3_655
Mo1 P2 2.4722(15) .
Mo1 P3 2.4725(15) .
Mo1 P3 2.4725(15) 3_655
P1 C1 1.545(7) .
C1 Si1 1.818(8) .
Si1 C3 1.743(16) .
Si1 C4 1.775(13) .
Si1 C2 1.860(18) .
C2 H2A 0.9800 .
C2 H2B 0.9800 .
C2 H2C 0.9800 .
C3 H3A 0.9800 .
C3 H3B 0.9800 .
C3 H3C 0.9800 .
C4 H4A 0.9800 .
C4 H4B 0.9800 .
C4 H4C 0.9800 .
P2 C5 1.832(6) .
P2 C29 1.844(6) .
P2 C11 1.851(6) .
P3 C17 1.836(6) .
P3 C23 1.853(6) .
P3 C30 1.855(6) .
C5 C6 1.390(9) .
C5 C10 1.402(9) .
C6 C7 1.390(9) .
C6 H6 0.9500 .
C7 C8 1.387(11) .
C7 H7 0.9500 .
C8 C9 1.396(11) .
C8 H8 0.9500 .
C9 C10 1.372(9) .
C9 H9 0.9500 .
C10 H10 0.9500 .
C11 C12 1.390(9) .
C11 C16 1.398(9) .
C12 C13 1.380(9) .
C12 H12 0.9500 .
C13 C14 1.391(12) .
C13 H13 0.9500 .
C14 C15 1.382(11) .
C14 H14 0.9500 .
C15 C16 1.380(9) .
C15 H15 0.9500 .
C16 H16 0.9500 .
C17 C22 1.393(9) .
C17 C18 1.407(8) .
C18 C19 1.385(10) .
C18 H18 0.9500 .
C19 C20 1.412(11) .
C19 H19 0.9500 .
C20 C21 1.405(10) .
C20 H20 0.9500 .
C21 C22 1.388(9) .
C21 H21 0.9500 .
C22 H22 0.9500 .
C23 C28 1.390(9) .
C23 C24 1.400(9) .
C24 C25 1.400(9) .
C24 H24 0.9500 .
C25 C26 1.374(12) .
C25 H25 0.9500 .
C26 C27 1.397(13) .
C26 H26 0.9500 .
C27 C28 1.360(10) .
C27 H27 0.9500 .
C28 H28 0.9500 .
C29 C30 1.547(8) .
C29 H29A 0.9900 .
C29 H29B 0.9900 .
C30 H30A 0.9900 .
C30 H30B 0.9900 .
C31 Cl2 1.743(10) .
C31 Cl1 1.765(11) .
C31 H31A 0.9900 .
C31 H31B 0.9900 .

loop_
_geom_torsion_atom_site_label_1
_geom_torsion_atom_site_label_2
_geom_torsion_atom_site_label_3
_geom_torsion_atom_site_label_4
_geom_torsion
_geom_torsion_site_symmetry_1
P1 Mo1 P1 C1 83(6) 3_655
P2 Mo1 P1 C1 133(6) 3_655
P2 Mo1 P1 C1 33(6) .
P3 Mo1 P1 C1 -48(6) .
P3 Mo1 P1 C1 -147(6) 3_655
Mo1 P1 C1 Si1 -9(13) .
P1 C1 Si1 C3 159(7) .
P1 C1 Si1 C4 36(7) .
P1 C1 Si1 C2 -88(7) .
P1 Mo1 P2 C5 -41.0(2) 3_655
P1 Mo1 P2 C5 136.1(2) .
P2 Mo1 P2 C5 47.5(2) 3_655
P3 Mo1 P2 C5 -133.8(2) .
P3 Mo1 P2 C5 -58(2) 3_655
P1 Mo1 P2 C29 75.0(2) 3_655
P1 Mo1 P2 C29 -108.0(2) .
P2 Mo1 P2 C29 163.4(2) 3_655
P3 Mo1 P2 C29 -17.9(2) .
P3 Mo1 P2 C29 58(2) 3_655
P1 Mo1 P2 C11 -168.7(2) 3_655
P1 Mo1 P2 C11 8.3(2) .
P2 Mo1 P2 C11 -80.2(2) 3_655
P3 Mo1 P2 C11 98.4(2) .
P3 Mo1 P2 C11 174(2) 3_655
P1 Mo1 P3 C17 20.0(2) 3_655
P1 Mo1 P3 C17 -163.0(2) .
P2 Mo1 P3 C17 -146(2) 3_655
P2 Mo1 P3 C17 108.3(2) .
P3 Mo1 P3 C17 -70.3(2) 3_655
P1 Mo1 P3 C23 147.4(2) 3_655
P1 Mo1 P3 C23 -35.6(2) .
P2 Mo1 P3 C23 -18(2) 3_655
P2 Mo1 P3 C23 -124.3(2) .
P3 Mo1 P3 C23 57.0(2) 3_655
P1 Mo1 P3 C30 -96.9(2) 3_655
P1 Mo1 P3 C30 80.1(2) .
P2 Mo1 P3 C30 97(2) 3_655
P2 Mo1 P3 C30 -8.6(2) .
P3 Mo1 P3 C30 172.8(2) 3_655
C29 P2 C5 C6 -47.3(6) .
C11 P2 C5 C6 -152.9(5) .
Mo1 P2 C5 C6 71.1(5) .
C29 P2 C5 C10 136.6(6) .
C11 P2 C5 C10 31.0(6) .
Mo1 P2 C5 C10 -105.0(5) .
C10 C5 C6 C7 1.5(10) .
P2 C5 C6 C7 -174.8(5) .
C5 C6 C7 C8 0.4(11) .
C6 C7 C8 C9 -1.8(12) .
C7 C8 C9 C10 1.2(12) .
C8 C9 C10 C5 0.7(12) .
C6 C5 C10 C9 -2.1(10) .
P2 C5 C10 C9 174.1(6) .
C5 P2 C11 C12 94.9(6) .
C29 P2 C11 C12 -10.4(6) .
Mo1 P2 C11 C12 -129.0(5) .
C5 P2 C11 C16 -82.4(5) .
C29 P2 C11 C16 172.3(5) .
Mo1 P2 C11 C16 53.7(6) .
C16 C11 C12 C13 -2.8(11) .
P2 C11 C12 C13 179.9(6) .
C11 C12 C13 C14 5.1(12) .
C12 C13 C14 C15 -3.8(12) .
C13 C14 C15 C16 0.2(12) .
C14 C15 C16 C11 2.1(11) .
C12 C11 C16 C15 -0.8(10) .
P2 C11 C16 C15 176.6(5) .
C23 P3 C17 C22 -115.0(6) .
C30 P3 C17 C22 142.1(5) .
Mo1 P3 C17 C22 22.1(6) .
C23 P3 C17 C18 63.3(6) .
C30 P3 C17 C18 -39.7(6) .
Mo1 P3 C17 C18 -159.7(5) .
C22 C17 C18 C19 -0.5(11) .
P3 C17 C18 C19 -178.8(6) .
C17 C18 C19 C20 -1.6(12) .
C18 C19 C20 C21 2.1(12) .
C19 C20 C21 C22 -0.5(12) .
C20 C21 C22 C17 -1.8(11) .
C18 C17 C22 C21 2.2(10) .
P3 C17 C22 C21 -179.5(5) .
C17 P3 C23 C28 29.0(6) .
C30 P3 C23 C28 132.6(6) .
Mo1 P3 C23 C28 -108.2(5) .
C17 P3 C23 C24 -155.0(5) .
C30 P3 C23 C24 -51.5(5) .
Mo1 P3 C23 C24 67.8(5) .
C28 C23 C24 C25 -1.4(9) .
P3 C23 C24 C25 -177.5(5) .
C23 C24 C25 C26 1.2(11) .
C24 C25 C26 C27 0.1(13) .
C25 C26 C27 C28 -1.1(13) .
C26 C27 C28 C23 0.8(13) .
C24 C23 C28 C27 0.4(11) .
P3 C23 C28 C27 176.4(6) .
C5 P2 C29 C30 175.5(4) .
C11 P2 C29 C30 -79.9(4) .
Mo1 P2 C29 C30 47.8(4) .
P2 C29 C30 P3 -57.2(5) .
C17 P3 C30 C29 -89.7(4) .
C23 P3 C30 C29 169.2(4) .
Mo1 P3 C30 C29 40.1(4) .
